data_4118743
loop_
_publ_author_name
'Oanh P. Lam'
'Sebastian M. Franke'
'Frank W. Heinemann'
'Karsten Meyer'

_publ_section_title
;
 Reactivity of U-E-U (E = S, Se) Toward CO2, CS2, and COS: New
 Mixed-Carbonate Complexes of the Types U-CO2E-U (E = S, Se), U-CS2E-U (E
 = O, Se), and U-COSSe-U
;
_journal_name_full 'Journal of the American Chemical Society'
_journal_page_first 16877
_journal_page_last 16881
_journal_paper_doi 10.1021/ja307539w
_journal_volume 134
_journal_year 2012
_chemical_formula_moiety 'C117 H152 N2 O11 S Se U2, 1.5(C4 H10 O2)'
_chemical_formula_sum 'C123 H167 N2 O14 S Se U2'
_chemical_formula_weight 2484.67
_chemical_name_systematic
; 
 ? 
;
_space_group_IT_number 2
_symmetry_cell_setting triclinic
_symmetry_space_group_name_Hall '-P 1'
_symmetry_space_group_name_H-M 'P -1'
_atom_sites_solution_hydrogens geom
_atom_sites_solution_primary direct
_atom_sites_solution_secondary difmap
_audit_creation_method SHELXL-97
_cell_angle_alpha 103.379(3)
_cell_angle_beta 100.659(3)
_cell_angle_gamma 100.116(3)
_cell_formula_units_Z 2
_cell_length_a 12.851(2)
_cell_length_b 18.369(3)
_cell_length_c 24.729(4)
_cell_measurement_reflns_used 9963
_cell_measurement_temperature 100(2)
_cell_measurement_theta_max 27.81
_cell_measurement_theta_min 2.24
_cell_volume 5433.5(15)
_computing_cell_refinement 'Bruker SAINT'
_computing_data_collection 'Bruker APEX2'
_computing_data_reduction 'Bruker SAINT'
_computing_molecular_graphics 'SHELXTL 6.12 (Bruker AXS, 2002)'
_computing_publication_material 'SHELXTL 6.12 (Bruker AXS, 2002)'
_computing_structure_refinement 'SHELXTL 6.12 (Bruker AXS, 2002)'
_computing_structure_solution 'SHELXTL 6.12 (Bruker AXS, 2002)'
_diffrn_ambient_temperature 100(2)
_diffrn_detector_area_resol_mean 83.33
_diffrn_measured_fraction_theta_full 0.961
_diffrn_measured_fraction_theta_max 0.955
_diffrn_measurement_device_type 'Bruker Kappa APEX II'
_diffrn_measurement_method '\f and \w scans'
_diffrn_radiation_monochromator 'Quazar focussing montel optics'
_diffrn_radiation_source 'ImuS micro-focus tube'
_diffrn_radiation_type MoK\a
_diffrn_radiation_wavelength 0.71073
_diffrn_reflns_av_R_equivalents 0.0814
_diffrn_reflns_av_sigmaI/netI 0.0864
_diffrn_reflns_limit_h_max 16
_diffrn_reflns_limit_h_min -16
_diffrn_reflns_limit_k_max 22
_diffrn_reflns_limit_k_min -23
_diffrn_reflns_limit_l_max 31
_diffrn_reflns_limit_l_min -31
_diffrn_reflns_number 76302
_diffrn_reflns_theta_full 25.00
_diffrn_reflns_theta_max 27.10
_diffrn_reflns_theta_min 2.05
_exptl_absorpt_coefficient_mu 3.396
_exptl_absorpt_correction_T_max 0.746
_exptl_absorpt_correction_T_min 0.611
_exptl_absorpt_correction_type multi-scan
_exptl_absorpt_process_details 'SADABS, Bruker-AXS, 2008'
_exptl_crystal_colour green
_exptl_crystal_density_diffrn 1.519
_exptl_crystal_description prism
_exptl_crystal_F_000 2530
_exptl_crystal_size_max 0.20
_exptl_crystal_size_mid 0.18
_exptl_crystal_size_min 0.07
_refine_diff_density_max 5.269
_refine_diff_density_min -4.985
_refine_diff_density_rms 0.227
_refine_ls_extinction_coef 0.00523(18)
_refine_ls_extinction_expression Fc^*^=kFc[1+0.001xFc^2^\l^3^/sin(2\q)]^-1/4^
_refine_ls_extinction_method SHELXL
_refine_ls_goodness_of_fit_ref 1.692
_refine_ls_hydrogen_treatment constr
_refine_ls_matrix_type full
_refine_ls_number_parameters 1328
_refine_ls_number_reflns 22921
_refine_ls_number_restraints 210
_refine_ls_restrained_S_all 1.686
_refine_ls_R_factor_all 0.1136
_refine_ls_R_factor_gt 0.0878
_refine_ls_shift/su_max 0.002
_refine_ls_shift/su_mean 0.000
_refine_ls_structure_factor_coef Fsqd
_refine_ls_weighting_details 'calc w=1/[\s^2^(Fo^2^)+(0.0340P)^2^+18.3748P] where P=(Fo^2^+2Fc^2^)/3'
_refine_ls_weighting_scheme calc
_refine_ls_wR_factor_gt 0.1721
_refine_ls_wR_factor_ref 0.1773
_reflns_number_gt 17911
_reflns_number_total 22921
_reflns_threshold_expression >2sigma(I)
_cod_data_source_file ja307539w_si_006.cif
_cod_data_source_block sf1107_new_a
_cod_original_cell_volume 5433.2(14)
_cod_original_sg_symbol_Hall -P1
_cod_database_code 4118743

loop_
_symmetry_equiv_pos_as_xyz
'x, y, z'
'-x, -y, -z'

loop_
_atom_site_label
_atom_site_type_symbol
_atom_site_fract_x
_atom_site_fract_y
_atom_site_fract_z
_atom_site_U_iso_or_equiv
_atom_site_adp_type
_atom_site_occupancy
_atom_site_symmetry_multiplicity
_atom_site_calc_flag
_atom_site_refinement_flags
_atom_site_disorder_assembly
_atom_site_disorder_group
U1 U 0.05990(3) -1.02993(2) 0.259203(16) 0.01578(12) Uani 1 1 d . . .
U2 U 0.28078(3) -0.66860(2) 0.239000(16) 0.01608(12) Uani 1 1 d . . .
Se1 Se 0.1950(4) -0.9409(3) 0.19841(12) 0.0206(7) Uani 0.578(6) 1 d PU A 1
S1 S 0.041(2) -0.868(2) 0.2696(14) 0.0196(13) Uani 0.578(6) 1 d PU A 1
S1A S 0.2075(15) -0.9296(11) 0.2132(6) 0.0206(7) Uani 0.422(6) 1 d PU A 2
Se1A Se 0.0252(10) -0.8725(11) 0.2634(7) 0.0196(13) Uani 0.422(6) 1 d PU A 2
O1 O -0.0519(6) -1.0818(4) 0.1762(3) 0.0199(16) Uani 1 1 d . A .
O2 O 0.1762(5) -1.1016(4) 0.2619(3) 0.0188(16) Uani 1 1 d . A .
O3 O -0.0385(5) -1.0199(4) 0.3219(3) 0.0143(14) Uani 1 1 d . A .
O4 O 0.2127(5) -0.9606(4) 0.3503(3) 0.0213(16) Uani 1 1 d . A .
O5 O 0.4575(6) -0.9032(5) 0.4000(3) 0.0306(19) Uani 1 1 d . . .
O6 O 0.4191(5) -0.6980(4) 0.2870(3) 0.0189(16) Uani 1 1 d . . .
O7 O 0.3746(5) -0.5523(4) 0.2637(3) 0.0148(14) Uani 1 1 d . . .
O8 O 0.1413(5) -0.6173(4) 0.2346(3) 0.0170(15) Uani 1 1 d . . .
O9 O 0.3699(6) -0.7253(5) 0.1580(3) 0.0264(18) Uani 1 1 d . . .
O10 O 0.1670(5) -0.7102(4) 0.1321(3) 0.0230(17) Uani 1 1 d . . .
O11 O 0.1814(6) -0.7915(4) 0.2282(3) 0.0231(17) Uani 1 1 d . A .
N1 N -0.0358(6) -1.1663(5) 0.2566(3) 0.0117(17) Uani 1 1 d . A .
N2 N 0.2697(6) -0.6241(5) 0.3424(3) 0.0121(16) Uani 1 1 d U . .
C1 C -0.0366(7) -1.2222(6) 0.2016(4) 0.014(2) Uani 1 1 d . . .
H1A H -0.0555 -1.2749 0.2058 0.017 Uiso 1 1 calc R A .
H1B H 0.0379 -1.2138 0.1952 0.017 Uiso 1 1 calc R . .
C2 C -0.1139(8) -1.2174(6) 0.1495(4) 0.020(2) Uani 1 1 d . A .
C3 C -0.1172(8) -1.1469(6) 0.1375(4) 0.019(2) Uani 1 1 d . . .
C4 C -0.1904(9) -1.1454(7) 0.0874(4) 0.023(2) Uani 1 1 d . A .
C5 C -0.2541(9) -1.2177(7) 0.0520(4) 0.023(2) Uani 1 1 d . . .
H5A H -0.3045 -1.2181 0.0185 0.028 Uiso 1 1 calc R A .
C6 C -0.2478(9) -1.2865(7) 0.0627(5) 0.025(2) Uani 1 1 d . A .
C7 C -0.1768(9) -1.2854(7) 0.1126(4) 0.025(3) Uani 1 1 d . . .
H7A H -0.1716 -1.3324 0.1215 0.030 Uiso 1 1 calc R A .
C8 C 0.0230(7) -1.1890(6) 0.3067(4) 0.015(2) Uani 1 1 d . . .
H8A H -0.0242 -1.2347 0.3114 0.018 Uiso 1 1 calc R A .
H8B H 0.0346 -1.1467 0.3418 0.018 Uiso 1 1 calc R . .
C9 C 0.1323(8) -1.2070(6) 0.3011(4) 0.016(2) Uani 1 1 d . A .
C10 C 0.2037(7) -1.1634(6) 0.2773(4) 0.012(2) Uani 1 1 d . . .
C11 C 0.3027(7) -1.1842(6) 0.2705(4) 0.013(2) Uani 1 1 d . A .
C12 C 0.3257(8) -1.2468(6) 0.2903(4) 0.017(2) Uani 1 1 d U . .
H12A H 0.3911 -1.2620 0.2855 0.020 Uiso 1 1 calc R A .
C13 C 0.2582(8) -1.2885(6) 0.3168(4) 0.017(2) Uani 1 1 d . A .
C14 C 0.1593(8) -1.2675(6) 0.3205(4) 0.017(2) Uani 1 1 d . . .
H14A H 0.1099 -1.2955 0.3368 0.020 Uiso 1 1 calc R A .
C15 C -0.1508(7) -1.1692(6) 0.2603(4) 0.019(2) Uani 1 1 d . . .
H15A H -0.1895 -1.2239 0.2502 0.022 Uiso 1 1 calc R A .
H15B H -0.1852 -1.1464 0.2310 0.022 Uiso 1 1 calc R . .
C16 C -0.1683(8) -1.1289(6) 0.3175(4) 0.0170(16) Uani 1 1 d U A .
C17 C -0.1150(7) -1.0536(6) 0.3445(4) 0.0155(16) Uani 1 1 d U . .
C18 C -0.1416(8) -1.0137(6) 0.3955(4) 0.0171(16) Uani 1 1 d U A .
C19 C -0.2229(7) -1.0554(6) 0.4142(4) 0.0170(16) Uani 1 1 d U . .
H19A H -0.2428 -1.0300 0.4475 0.020 Uiso 1 1 calc R A .
C20 C -0.2759(7) -1.1305(6) 0.3876(4) 0.0153(16) Uani 1 1 d U A .
C21 C -0.2486(8) -1.1683(6) 0.3382(4) 0.0170(16) Uani 1 1 d U . .
H21A H -0.2843 -1.2202 0.3189 0.020 Uiso 1 1 calc R A .
C22 C -0.2012(9) -1.0711(6) 0.0721(4) 0.023(2) Uani 1 1 d . . .
C23 C -0.2966(10) -1.0127(8) -0.0014(5) 0.037(3) Uani 1 1 d . . .
H23A H -0.3508 -1.0256 -0.0389 0.045 Uiso 1 1 calc R A .
C24 C -0.1058(10) -0.9528(7) 0.0496(5) 0.031(3) Uani 1 1 d . . .
H24A H -0.0341 -0.9250 0.0463 0.037 Uiso 1 1 calc R A .
C25 C -0.2559(9) -0.9440(7) 0.1009(5) 0.028(3) Uani 1 1 d . . .
H25A H -0.2809 -0.9102 0.1313 0.034 Uiso 1 1 calc R A .
C26 C -0.2861(10) -1.0873(7) 0.0145(5) 0.029(3) Uani 1 1 d . A .
H26A H -0.2636 -1.1216 -0.0161 0.035 Uiso 1 1 calc R . .
H26B H -0.3577 -1.1139 0.0178 0.035 Uiso 1 1 calc R . .
C27 C -0.2409(9) -1.0180(7) 0.1178(5) 0.026(3) Uani 1 1 d . A .
H27A H -0.1874 -1.0043 0.1550 0.031 Uiso 1 1 calc R . .
H27B H -0.3110 -1.0454 0.1223 0.031 Uiso 1 1 calc R . .
C28 C -0.1888(10) -0.9721(7) -0.0074(5) 0.036(3) Uani 1 1 d . A .
H28A H -0.1961 -0.9243 -0.0183 0.043 Uiso 1 1 calc R . .
H28B H -0.1642 -1.0055 -0.0377 0.043 Uiso 1 1 calc R . .
C29 C -0.1434(9) -0.9031(7) 0.0969(5) 0.027(3) Uani 1 1 d . A .
H29A H -0.1476 -0.8532 0.0888 0.032 Uiso 1 1 calc R . .
H29B H -0.0903 -0.8929 0.1338 0.032 Uiso 1 1 calc R . .
C30 C -0.0930(8) -1.0279(6) 0.0661(5) 0.020(2) Uani 1 1 d . A .
H30A H -0.0670 -1.0611 0.0363 0.025 Uiso 1 1 calc R . .
H30B H -0.0381 -1.0152 0.1027 0.025 Uiso 1 1 calc R . .
C31 C -0.3376(11) -0.9622(8) 0.0444(5) 0.042(3) Uani 1 1 d . A .
H31A H -0.3461 -0.9141 0.0344 0.051 Uiso 1 1 calc R . .
H31B H -0.4093 -0.9895 0.0471 0.051 Uiso 1 1 calc R . .
C32 C -0.3172(10) -1.3616(8) 0.0219(5) 0.039(3) Uani 1 1 d . . .
H32A H -0.3815 -1.3517 -0.0009 0.058 Uiso 1 1 calc R A .
H32B H -0.3402 -1.3971 0.0438 0.058 Uiso 1 1 calc R . .
H32C H -0.2747 -1.3846 -0.0037 0.058 Uiso 1 1 calc R . .
C33 C 0.3797(8) -1.1453(6) 0.2399(4) 0.017(2) Uani 1 1 d . . .
C34 C 0.5543(9) -1.1417(7) 0.2047(5) 0.030(3) Uani 1 1 d . . .
H34A H 0.6182 -1.1658 0.2037 0.036 Uiso 1 1 calc R A .
C35 C 0.4974(9) -1.0187(7) 0.2381(5) 0.030(3) Uani 1 1 d . . .
H35A H 0.5233 -0.9625 0.2581 0.036 Uiso 1 1 calc R A .
C36 C 0.3925(9) -1.1161(7) 0.1445(5) 0.030(3) Uani 1 1 d . . .
H36A H 0.3518 -1.1223 0.1045 0.036 Uiso 1 1 calc R A .
C37 C 0.4800(8) -1.1805(7) 0.2367(5) 0.022(2) Uani 1 1 d U A .
H37A H 0.5217 -1.1749 0.2759 0.027 Uiso 1 1 calc R . .
H37B H 0.4553 -1.2361 0.2169 0.027 Uiso 1 1 calc R . .
C38 C 0.4222(8) -1.0589(6) 0.2700(5) 0.023(2) Uani 1 1 d . A .
H38A H 0.4630 -1.0521 0.3096 0.027 Uiso 1 1 calc R . .
H38B H 0.3598 -1.0344 0.2720 0.027 Uiso 1 1 calc R . .
C39 C 0.4902(9) -1.1537(8) 0.1441(5) 0.033(3) Uani 1 1 d . A .
H39A H 0.4643 -1.2095 0.1251 0.039 Uiso 1 1 calc R . .
H39B H 0.5379 -1.1310 0.1222 0.039 Uiso 1 1 calc R . .
C40 C 0.4343(9) -1.0307(7) 0.1766(5) 0.028(3) Uani 1 1 d . A .
H40A H 0.4823 -1.0055 0.1560 0.034 Uiso 1 1 calc R . .
H40B H 0.3718 -1.0060 0.1772 0.034 Uiso 1 1 calc R . .
C41 C 0.3176(8) -1.1556(7) 0.1773(4) 0.021(2) Uani 1 1 d . A .
H41A H 0.2532 -1.1330 0.1775 0.025 Uiso 1 1 calc R . .
H41B H 0.2919 -1.2111 0.1573 0.025 Uiso 1 1 calc R . .
C42 C 0.5938(8) -1.0570(7) 0.2372(5) 0.026(3) Uani 1 1 d . A .
H42A H 0.6453 -1.0311 0.2185 0.031 Uiso 1 1 calc R . .
H42B H 0.6327 -1.0519 0.2768 0.031 Uiso 1 1 calc R . .
C43 C 0.2917(9) -1.3521(6) 0.3400(4) 0.023(2) Uani 1 1 d . . .
H43A H 0.3202 -1.3849 0.3118 0.034 Uiso 1 1 calc R A .
H43B H 0.2285 -1.3829 0.3477 0.034 Uiso 1 1 calc R . .
H43C H 0.3482 -1.3298 0.3755 0.034 Uiso 1 1 calc R . .
C44 C -0.0840(7) -0.9304(6) 0.4273(4) 0.013(2) Uani 1 1 d . . .
C45 C 0.0971(8) -0.8389(6) 0.4772(4) 0.021(2) Uani 1 1 d . . .
H45A H 0.1770 -0.8357 0.4884 0.025 Uiso 1 1 calc R A .
C46 C -0.0456(8) -0.7942(6) 0.4191(4) 0.021(2) Uani 1 1 d . . .
H46A H -0.0587 -0.7613 0.3926 0.025 Uiso 1 1 calc R A .
C47 C -0.0669(8) -0.8166(6) 0.5124(4) 0.019(2) Uani 1 1 d . . .
H47A H -0.0957 -0.7992 0.5469 0.022 Uiso 1 1 calc R A .
C48 C 0.0399(8) -0.9209(6) 0.4469(4) 0.019(2) Uani 1 1 d . A .
H48A H 0.0544 -0.9535 0.4729 0.023 Uiso 1 1 calc R . .
H48B H 0.0693 -0.9388 0.4132 0.023 Uiso 1 1 calc R . .
C49 C -0.1238(8) -0.8996(6) 0.4816(4) 0.020(2) Uani 1 1 d . A .
H49A H -0.2032 -0.9037 0.4708 0.024 Uiso 1 1 calc R . .
H49B H -0.1107 -0.9320 0.5079 0.024 Uiso 1 1 calc R . .
C50 C 0.0770(8) -0.7885(7) 0.4365(4) 0.022(2) Uani 1 1 d . A .
H50A H 0.1155 -0.7344 0.4558 0.027 Uiso 1 1 calc R . .
H50B H 0.1047 -0.8062 0.4022 0.027 Uiso 1 1 calc R . .
C51 C -0.0878(9) -0.7647(7) 0.4718(4) 0.025(2) Uani 1 1 d . A .
H51A H -0.1666 -0.7670 0.4606 0.030 Uiso 1 1 calc R . .
H51B H -0.0495 -0.7107 0.4914 0.030 Uiso 1 1 calc R . .
C52 C -0.1057(8) -0.8762(6) 0.3883(4) 0.017(2) Uani 1 1 d . A .
H52A H -0.0813 -0.8935 0.3527 0.021 Uiso 1 1 calc R . .
H52B H -0.1847 -0.8789 0.3777 0.021 Uiso 1 1 calc R . .
C53 C 0.0570(8) -0.8103(6) 0.5312(4) 0.021(2) Uani 1 1 d . A .
H53A H 0.0951 -0.7562 0.5510 0.025 Uiso 1 1 calc R . .
H53B H 0.0714 -0.8420 0.5579 0.025 Uiso 1 1 calc R . .
C54 C -0.3633(8) -1.1733(7) 0.4102(5) 0.026(3) Uani 1 1 d . . .
H54A H -0.3574 -1.1463 0.4501 0.038 Uiso 1 1 calc R A .
H54B H -0.3535 -1.2256 0.4077 0.038 Uiso 1 1 calc R . .
H54C H -0.4353 -1.1757 0.3872 0.038 Uiso 1 1 calc R . .
C55 C 0.2451(8) -1.0057(7) 0.3887(5) 0.024(2) Uani 1 1 d . . .
H55A H 0.2660 -0.9732 0.4282 0.036 Uiso 1 1 calc R A .
H55B H 0.3071 -1.0259 0.3791 0.036 Uiso 1 1 calc R . .
H55C H 0.1842 -1.0485 0.3846 0.036 Uiso 1 1 calc R . .
C56 C 0.2806(9) -0.8836(7) 0.3667(5) 0.026(2) Uani 1 1 d . . .
H56A H 0.2851 -0.8601 0.4076 0.031 Uiso 1 1 calc R A .
H56B H 0.2446 -0.8527 0.3445 0.031 Uiso 1 1 calc R . .
C57 C 0.3939(8) -0.8780(7) 0.3583(5) 0.028(3) Uani 1 1 d . A .
H57A H 0.3916 -0.9099 0.3197 0.034 Uiso 1 1 calc R . .
H57B H 0.4273 -0.8240 0.3611 0.034 Uiso 1 1 calc R . .
C58 C 0.5699(8) -0.8889(8) 0.3977(5) 0.032(3) Uani 1 1 d . . .
H58A H 0.6116 -0.9077 0.4267 0.048 Uiso 1 1 calc R . .
H58B H 0.5984 -0.8335 0.4050 0.048 Uiso 1 1 calc R . .
H58C H 0.5764 -0.9156 0.3597 0.048 Uiso 1 1 calc R . .
C59 C 0.3076(9) -0.6801(6) 0.3725(4) 0.022(2) Uani 1 1 d . . .
H59A H 0.2713 -0.7329 0.3486 0.027 Uiso 1 1 calc R . .
H59B H 0.2842 -0.6729 0.4089 0.027 Uiso 1 1 calc R . .
C60 C 0.4286(9) -0.6730(6) 0.3851(4) 0.021(2) Uani 1 1 d . . .
C61 C 0.4799(8) -0.6867(6) 0.3404(4) 0.018(2) Uani 1 1 d . . .
C62 C 0.5935(8) -0.6855(6) 0.3524(4) 0.017(2) Uani 1 1 d . . .
C63 C 0.6467(9) -0.6680(7) 0.4093(5) 0.026(2) Uani 1 1 d . . .
H63A H 0.7225 -0.6658 0.4182 0.031 Uiso 1 1 calc R . .
C64 C 0.5960(9) -0.6534(7) 0.4541(4) 0.026(3) Uani 1 1 d . . .
C65 C 0.4858(10) -0.6583(7) 0.4410(5) 0.026(3) Uani 1 1 d . . .
H65A H 0.4485 -0.6515 0.4709 0.032 Uiso 1 1 calc R . .
C66 C 0.3281(8) -0.5432(6) 0.3734(4) 0.017(2) Uani 1 1 d . . .
H66A H 0.3352 -0.5371 0.4148 0.020 Uiso 1 1 calc R . .
H66B H 0.2815 -0.5089 0.3622 0.020 Uiso 1 1 calc R . .
C67 C 0.4397(8) -0.5150(6) 0.3643(4) 0.016(2) Uani 1 1 d . . .
C68 C 0.4564(7) -0.5130(6) 0.3103(4) 0.014(2) Uani 1 1 d . . .
C69 C 0.5556(7) -0.4709(6) 0.3045(4) 0.018(2) Uani 1 1 d . . .
C70 C 0.6366(8) -0.4381(6) 0.3540(4) 0.021(2) Uani 1 1 d . . .
H70A H 0.7036 -0.4099 0.3508 0.025 Uiso 1 1 calc R . .
C71 C 0.6264(8) -0.4436(7) 0.4085(5) 0.026(3) Uani 1 1 d . . .
C72 C 0.5270(8) -0.4814(7) 0.4124(4) 0.022(2) Uani 1 1 d . . .
H72A H 0.5169 -0.4850 0.4489 0.026 Uiso 1 1 calc R . .
C73 C 0.1487(8) -0.6339(6) 0.3431(4) 0.021(2) Uani 1 1 d . . .
H73A H 0.1086 -0.6855 0.3186 0.025 Uiso 1 1 calc R . .
H73B H 0.1412 -0.6311 0.3826 0.025 Uiso 1 1 calc R . .
C74 C 0.0979(7) -0.5753(6) 0.3230(4) 0.019(2) Uani 1 1 d . . .
C75 C 0.0966(8) -0.5678(6) 0.2671(4) 0.020(2) Uani 1 1 d . . .
C76 C 0.0514(8) -0.5101(6) 0.2490(4) 0.022(2) Uani 1 1 d . . .
C77 C 0.0022(8) -0.4660(7) 0.2878(5) 0.025(3) Uani 1 1 d . . .
H77A H -0.0315 -0.4283 0.2761 0.030 Uiso 1 1 calc R . .
C78 C 0.0007(8) -0.4743(7) 0.3396(5) 0.027(3) Uani 1 1 d . . .
C79 C 0.0504(8) -0.5281(6) 0.3586(4) 0.022(2) Uani 1 1 d . . .
H79A H 0.0520 -0.5326 0.3962 0.026 Uiso 1 1 calc R . .
C80 C 0.6522(7) -0.7100(6) 0.3049(4) 0.015(2) Uani 1 1 d . . .
C81 C 0.6549(9) -0.8184(7) 0.2216(5) 0.025(3) Uani 1 1 d . . .
H81A H 0.6180 -0.8724 0.1989 0.030 Uiso 1 1 calc R . .
C82 C 0.8302(8) -0.7333(7) 0.2822(5) 0.028(3) Uani 1 1 d . . .
H82A H 0.9073 -0.7324 0.2997 0.034 Uiso 1 1 calc R . .
C83 C 0.7113(9) -0.6831(6) 0.2185(4) 0.021(2) Uani 1 1 d . . .
H83A H 0.7081 -0.6486 0.1927 0.026 Uiso 1 1 calc R . .
C84 C 0.6004(8) -0.7926(6) 0.2704(4) 0.020(2) Uani 1 1 d . . .
H84A H 0.5222 -0.7973 0.2544 0.024 Uiso 1 1 calc R . .
H84B H 0.6062 -0.8267 0.2959 0.024 Uiso 1 1 calc R . .
C85 C 0.6509(8) -0.6563(6) 0.2653(4) 0.018(2) Uani 1 1 d . . .
H85A H 0.6868 -0.6029 0.2878 0.022 Uiso 1 1 calc R . .
H85B H 0.5748 -0.6575 0.2474 0.022 Uiso 1 1 calc R . .
C86 C 0.7738(9) -0.8140(7) 0.2486(5) 0.028(3) Uani 1 1 d . . .
H86A H 0.7771 -0.8483 0.2741 0.033 Uiso 1 1 calc R . .
H86B H 0.8113 -0.8318 0.2182 0.033 Uiso 1 1 calc R . .
C87 C 0.8300(9) -0.6785(7) 0.2442(5) 0.029(3) Uani 1 1 d . . .
H87A H 0.8670 -0.6254 0.2670 0.035 Uiso 1 1 calc R . .
H87B H 0.8681 -0.6943 0.2136 0.035 Uiso 1 1 calc R . .
C88 C 0.7729(8) -0.7075(7) 0.3303(4) 0.025(3) Uani 1 1 d . . .
H88A H 0.8105 -0.6546 0.3534 0.030 Uiso 1 1 calc R . .
H88B H 0.7767 -0.7418 0.3558 0.030 Uiso 1 1 calc R . .
C89 C 0.6534(8) -0.7658(7) 0.1828(4) 0.021(2) Uani 1 1 d . . .
H89A H 0.5773 -0.7673 0.1646 0.025 Uiso 1 1 calc R . .
H89B H 0.6908 -0.7829 0.1523 0.025 Uiso 1 1 calc R . .
C90 C 0.6637(11) -0.6352(9) 0.5155(5) 0.043(4) Uani 1 1 d . . .
H90A H 0.6174 -0.6244 0.5423 0.065 Uiso 1 1 calc R . .
H90B H 0.7234 -0.5902 0.5229 0.065 Uiso 1 1 calc R . .
H90C H 0.6936 -0.6794 0.5205 0.065 Uiso 1 1 calc R . .
C91 C 0.5698(8) -0.4557(6) 0.2471(4) 0.0157(15) Uani 1 1 d U . .
C92 C 0.6952(8) -0.3928(6) 0.1950(4) 0.0192(15) Uani 1 1 d U . .
H92A H 0.7699 -0.3614 0.1998 0.023 Uiso 1 1 calc R . .
C93 C 0.4972(8) -0.3975(6) 0.1686(4) 0.0203(16) Uani 1 1 d U . .
H93A H 0.4418 -0.3692 0.1559 0.024 Uiso 1 1 calc R . .
C94 C 0.5648(8) -0.5173(6) 0.1425(4) 0.0202(16) Uani 1 1 d U . .
H94A H 0.5526 -0.5671 0.1127 0.024 Uiso 1 1 calc R . .
C95 C 0.6854(8) -0.4094(6) 0.2522(4) 0.0192(17) Uani 1 1 d U . .
H95A H 0.7010 -0.3603 0.2824 0.023 Uiso 1 1 calc R . .
H95B H 0.7394 -0.4389 0.2633 0.023 Uiso 1 1 calc R . .
C96 C 0.5522(8) -0.5326(6) 0.2003(4) 0.0178(16) Uani 1 1 d U . .
H96A H 0.6058 -0.5616 0.2125 0.021 Uiso 1 1 calc R . .
H96B H 0.4785 -0.5642 0.1954 0.021 Uiso 1 1 calc R . .
C97 C 0.6127(8) -0.3483(6) 0.1765(5) 0.0210(17) Uani 1 1 d U . .
H97A H 0.6211 -0.3371 0.1400 0.025 Uiso 1 1 calc R . .
H97B H 0.6242 -0.2989 0.2058 0.025 Uiso 1 1 calc R . .
C98 C 0.4806(8) -0.4724(6) 0.1244(4) 0.0220(17) Uani 1 1 d U . .
H98A H 0.4871 -0.4624 0.0874 0.026 Uiso 1 1 calc R . .
H98B H 0.4065 -0.5035 0.1193 0.026 Uiso 1 1 calc R . .
C99 C 0.4860(8) -0.4112(6) 0.2265(4) 0.0172(16) Uani 1 1 d U . .
H99A H 0.4116 -0.4408 0.2227 0.021 Uiso 1 1 calc R . .
H99B H 0.4976 -0.3612 0.2552 0.021 Uiso 1 1 calc R . .
C100 C 0.6796(8) -0.4694(6) 0.1504(4) 0.0216(17) Uani 1 1 d U . .
H10A H 0.7342 -0.4975 0.1634 0.026 Uiso 1 1 calc R . .
H10B H 0.6897 -0.4602 0.1137 0.026 Uiso 1 1 calc R . .
C101 C 0.7199(9) -0.4107(9) 0.4598(5) 0.041(4) Uani 1 1 d . . .
H10C H 0.7029 -0.4301 0.4916 0.062 Uiso 1 1 calc R . .
H10D H 0.7326 -0.3545 0.4708 0.062 Uiso 1 1 calc R . .
H10E H 0.7853 -0.4259 0.4507 0.062 Uiso 1 1 calc R . .
C102 C 0.0599(8) -0.4938(7) 0.1921(5) 0.025(2) Uani 1 1 d . . .
C103 C 0.1886(12) -0.4598(9) 0.1318(6) 0.045(4) Uani 1 1 d . . .
H10F H 0.2671 -0.4495 0.1306 0.054 Uiso 1 1 calc R . .
C104 C 0.0229(11) -0.4082(8) 0.1264(5) 0.040(3) Uani 1 1 d . . .
H10G H -0.0086 -0.3631 0.1225 0.049 Uiso 1 1 calc R . .
C105 C 0.0090(12) -0.5495(9) 0.0839(5) 0.051(4) Uani 1 1 d . . .
H10H H -0.0297 -0.5957 0.0514 0.061 Uiso 1 1 calc R . .
C106 C 0.1798(8) -0.4744(7) 0.1886(5) 0.026(3) Uani 1 1 d . . .
H10I H 0.2199 -0.4282 0.2199 0.031 Uiso 1 1 calc R . .
H10J H 0.2136 -0.5176 0.1936 0.031 Uiso 1 1 calc R . .
C107 C -0.0047(10) -0.5640(8) 0.1416(5) 0.036(3) Uani 1 1 d . . .
H10K H 0.0218 -0.6103 0.1460 0.043 Uiso 1 1 calc R . .
H10L H -0.0827 -0.5736 0.1421 0.043 Uiso 1 1 calc R . .
C108 C 0.1449(10) -0.3888(9) 0.1259(6) 0.044(4) Uani 1 1 d . . .
H10M H 0.1538 -0.3771 0.0897 0.053 Uiso 1 1 calc R . .
H10N H 0.1847 -0.3436 0.1582 0.053 Uiso 1 1 calc R . .
C109 C -0.0385(12) -0.4773(10) 0.0774(6) 0.051(4) Uani 1 1 d . . .
H10O H -0.0313 -0.4667 0.0406 0.062 Uiso 1 1 calc R . .
H10P H -0.1167 -0.4879 0.0776 0.062 Uiso 1 1 calc R . .
C110 C 0.0152(9) -0.4226(7) 0.1836(5) 0.030(3) Uani 1 1 d U . .
H11A H -0.0618 -0.4309 0.1862 0.036 Uiso 1 1 calc R . .
H11B H 0.0570 -0.3766 0.2147 0.036 Uiso 1 1 calc R . .
C111 C 0.1291(12) -0.5292(10) 0.0848(6) 0.054(5) Uani 1 1 d . . .
H11C H 0.1614 -0.5731 0.0895 0.065 Uiso 1 1 calc R . .
H11D H 0.1374 -0.5200 0.0478 0.065 Uiso 1 1 calc R . .
C112 C -0.0510(10) -0.4225(8) 0.3792(5) 0.039(3) Uani 1 1 d . . .
H11E H -0.0700 -0.3821 0.3621 0.058 Uiso 1 1 calc R . .
H11F H 0.0008 -0.3990 0.4163 0.058 Uiso 1 1 calc R . .
H11G H -0.1168 -0.4532 0.3846 0.058 Uiso 1 1 calc R . .
C113 C 0.3574(10) -0.8076(7) 0.1455(5) 0.033(3) Uani 1 1 d . . .
H11H H 0.3972 -0.8245 0.1165 0.050 Uiso 1 1 calc R . .
H11I H 0.2801 -0.8329 0.1310 0.050 Uiso 1 1 calc R . .
H11J H 0.3863 -0.8211 0.1804 0.050 Uiso 1 1 calc R . .
C114 C 0.3346(9) -0.7009(8) 0.1074(5) 0.031(3) Uani 1 1 d . . .
H11K H 0.3725 -0.7213 0.0778 0.037 Uiso 1 1 calc R . .
H11L H 0.3541 -0.6441 0.1169 0.037 Uiso 1 1 calc R . .
C115 C 0.2137(9) -0.7291(7) 0.0841(4) 0.028(3) Uani 1 1 d . . .
H11M H 0.1875 -0.7034 0.0549 0.034 Uiso 1 1 calc R . .
H11N H 0.1944 -0.7854 0.0665 0.034 Uiso 1 1 calc R . .
C116 C 0.0570(9) -0.7523(7) 0.1193(5) 0.033(3) Uani 1 1 d . . .
H11O H 0.0154 -0.7423 0.0854 0.050 Uiso 1 1 calc R . .
H11P H 0.0250 -0.7360 0.1518 0.050 Uiso 1 1 calc R . .
H11Q H 0.0549 -0.8073 0.1118 0.050 Uiso 1 1 calc R . .
C117 C 0.1412(8) -0.8579(6) 0.2310(4) 0.019(2) Uani 1 1 d . . .
C201 C 0.5120(9) 0.0404(7) 0.5186(5) 0.029(3) Uani 1 1 d . . .
H20A H 0.4656 0.0704 0.5009 0.034 Uiso 1 1 calc R . .
H20B H 0.4978 0.0407 0.5566 0.034 Uiso 1 1 calc R . .
O202 O 0.6233(6) 0.0728(5) 0.5240(3) 0.0305(19) Uani 1 1 d . . .
C203 C 0.6498(11) 0.1510(8) 0.5555(6) 0.047(4) Uani 1 1 d . . .
H20C H 0.7274 0.1725 0.5603 0.070 Uiso 1 1 calc R . .
H20D H 0.6336 0.1553 0.5932 0.070 Uiso 1 1 calc R . .
H20E H 0.6068 0.1795 0.5349 0.070 Uiso 1 1 calc R . .
C301 C 0.0611(18) 0.7681(15) 0.0462(8) 0.106(5) Uani 1 1 d U . .
H30C H -0.0178 0.7474 0.0352 0.159 Uiso 1 1 calc R . .
H30D H 0.0766 0.8239 0.0519 0.159 Uiso 1 1 calc R . .
H30E H 0.0916 0.7566 0.0818 0.159 Uiso 1 1 calc R . .
O302 O 0.1073(13) 0.7348(11) 0.0036(6) 0.119(4) Uani 1 1 d U . .
C303 C 0.2123(19) 0.7376(16) 0.0150(9) 0.116(4) Uani 1 1 d U C .
H30F H 0.2262 0.7083 0.0435 0.139 Uiso 1 1 calc R . .
H30G H 0.2498 0.7919 0.0343 0.139 Uiso 1 1 calc R . .
C304 C 0.268(2) 0.7095(17) -0.0316(9) 0.117(4) Uani 1 1 d U . .
H30H H 0.2255 0.6573 -0.0534 0.141 Uiso 1 1 calc R B 1
H30I H 0.2605 0.7426 -0.0578 0.141 Uiso 1 1 calc R B 1
O305 O 0.379(3) 0.705(2) -0.0207(13) 0.121(5) Uani 0.464(19) 1 d PU C 1
C306 C 0.366(6) 0.630(5) -0.005(3) 0.120(6) Uani 0.464(19) 1 d PU C 1
H30J H 0.4375 0.6177 0.0034 0.180 Uiso 0.464(19) 1 calc PR C 1
H30K H 0.3178 0.5893 -0.0377 0.180 Uiso 0.464(19) 1 calc PR C 1
H30L H 0.3348 0.6343 0.0281 0.180 Uiso 0.464(19) 1 calc PR C 1
O315 O 0.256(2) 0.619(2) -0.0332(11) 0.116(5) Uani 0.536(19) 1 d PU C 2
C316 C 0.343(5) 0.607(4) 0.009(2) 0.115(7) Uani 0.536(19) 1 d PU C 2
H31C H 0.3333 0.5515 0.0055 0.172 Uiso 0.536(19) 1 calc PR C 2
H31D H 0.3413 0.6341 0.0473 0.172 Uiso 0.536(19) 1 calc PR C 2
H31E H 0.4139 0.6258 0.0011 0.172 Uiso 0.536(19) 1 calc PR C 2

loop_
_atom_site_aniso_label
_atom_site_aniso_U_11
_atom_site_aniso_U_22
_atom_site_aniso_U_33
_atom_site_aniso_U_23
_atom_site_aniso_U_13
_atom_site_aniso_U_12
U1 0.0100(2) 0.0144(2) 0.0260(2) 0.00686(18) 0.00886(16) 0.00371(16)
U2 0.0129(2) 0.0141(2) 0.0211(2) 0.00127(17) 0.00991(16) 0.00111(16)
Se1 0.0204(14) 0.0168(18) 0.027(2) 0.0047(15) 0.0125(15) 0.0051(12)
S1 0.007(4) 0.019(2) 0.032(3) 0.006(2) 0.005(2) 0.000(3)
S1A 0.0204(14) 0.0168(18) 0.027(2) 0.0047(15) 0.0125(15) 0.0051(12)
Se1A 0.007(4) 0.019(2) 0.032(3) 0.006(2) 0.005(2) 0.000(3)
O1 0.023(4) 0.017(4) 0.019(4) 0.005(3) 0.005(3) 0.004(3)
O2 0.017(4) 0.014(4) 0.031(4) 0.009(3) 0.012(3) 0.006(3)
O3 0.005(3) 0.017(4) 0.024(4) 0.011(3) 0.005(3) 0.002(3)
O4 0.014(4) 0.020(4) 0.030(4) 0.008(3) 0.006(3) 0.003(3)
O5 0.009(4) 0.045(6) 0.044(5) 0.022(4) 0.009(3) 0.003(4)
O6 0.014(3) 0.024(4) 0.019(3) 0.004(3) 0.010(3) 0.002(3)
O7 0.010(3) 0.012(4) 0.022(3) 0.007(3) 0.004(3) -0.005(3)
O8 0.013(3) 0.015(4) 0.020(3) -0.002(3) 0.006(3) 0.004(3)
O9 0.021(4) 0.024(5) 0.027(4) -0.004(4) 0.006(3) 0.001(3)
O10 0.015(4) 0.025(5) 0.024(4) -0.003(3) 0.005(3) 0.002(3)
O11 0.020(4) 0.011(4) 0.036(4) 0.008(3) 0.009(3) -0.006(3)
N1 0.004(4) 0.014(5) 0.016(4) 0.004(3) 0.004(3) 0.001(3)
N2 0.007(3) 0.011(3) 0.019(3) 0.004(3) 0.007(3) 0.001(3)
C1 0.008(5) 0.011(5) 0.021(5) 0.002(4) 0.002(4) -0.002(4)
C2 0.016(5) 0.023(7) 0.025(5) 0.006(5) 0.013(4) 0.007(5)
C3 0.019(5) 0.024(7) 0.017(5) 0.004(5) 0.012(4) 0.004(5)
C4 0.024(6) 0.026(7) 0.026(5) 0.006(5) 0.017(5) 0.010(5)
C5 0.022(6) 0.025(7) 0.021(5) 0.004(5) 0.005(4) 0.003(5)
C6 0.028(6) 0.020(7) 0.027(6) 0.004(5) 0.012(5) 0.003(5)
C7 0.025(6) 0.026(7) 0.027(6) 0.004(5) 0.014(5) 0.007(5)
C8 0.008(4) 0.016(6) 0.026(5) 0.009(4) 0.008(4) 0.007(4)
C9 0.012(5) 0.020(6) 0.019(5) 0.005(4) 0.010(4) 0.005(4)
C10 0.003(4) 0.014(5) 0.018(5) 0.008(4) -0.001(4) -0.003(4)
C11 0.007(4) 0.014(6) 0.016(5) 0.000(4) 0.002(4) 0.002(4)
C12 0.009(4) 0.018(4) 0.022(4) 0.000(3) 0.004(3) 0.005(3)
C13 0.018(5) 0.018(6) 0.016(5) 0.000(4) 0.007(4) 0.011(4)
C14 0.011(5) 0.023(6) 0.018(5) 0.004(4) 0.006(4) 0.007(4)
C15 0.004(4) 0.026(6) 0.028(5) 0.008(5) 0.006(4) 0.004(4)
C16 0.011(3) 0.019(4) 0.020(3) 0.003(3) 0.001(3) 0.005(3)
C17 0.008(3) 0.020(4) 0.019(3) 0.006(3) 0.003(3) 0.006(3)
C18 0.010(3) 0.022(4) 0.019(3) 0.005(3) 0.003(3) 0.006(3)
C19 0.011(3) 0.023(4) 0.017(3) 0.004(3) 0.005(3) 0.004(3)
C20 0.009(3) 0.020(3) 0.018(3) 0.006(3) 0.006(2) 0.002(2)
C21 0.011(3) 0.018(4) 0.020(3) 0.004(3) 0.002(3) 0.003(3)
C22 0.025(6) 0.020(6) 0.024(5) 0.002(5) 0.010(5) 0.005(5)
C23 0.028(7) 0.039(8) 0.039(7) 0.014(6) -0.006(5) 0.004(6)
C24 0.028(6) 0.034(8) 0.035(6) 0.011(6) 0.014(5) 0.011(6)
C25 0.026(6) 0.021(7) 0.036(6) 0.000(5) 0.010(5) 0.008(5)
C26 0.032(7) 0.018(7) 0.033(6) 0.005(5) 0.002(5) 0.001(5)
C27 0.021(6) 0.034(7) 0.025(6) 0.006(5) 0.015(5) 0.007(5)
C28 0.050(8) 0.019(7) 0.039(7) 0.009(6) 0.009(6) 0.011(6)
C29 0.031(6) 0.020(7) 0.029(6) 0.009(5) 0.003(5) 0.005(5)
C30 0.017(5) 0.018(6) 0.028(6) 0.007(5) 0.009(4) 0.002(5)
C31 0.039(8) 0.039(9) 0.051(8) 0.016(7) 0.003(6) 0.020(7)
C32 0.041(8) 0.040(9) 0.029(6) 0.007(6) 0.006(6) 0.001(6)
C33 0.014(5) 0.012(6) 0.025(5) 0.002(4) 0.004(4) 0.007(4)
C34 0.015(5) 0.028(7) 0.056(8) 0.009(6) 0.024(5) 0.009(5)
C35 0.022(6) 0.030(8) 0.041(7) 0.010(6) 0.015(5) 0.005(5)
C36 0.031(6) 0.039(8) 0.021(6) 0.010(5) 0.014(5) 0.000(6)
C37 0.017(4) 0.022(4) 0.031(4) 0.007(3) 0.014(3) 0.002(3)
C38 0.014(5) 0.025(7) 0.033(6) 0.008(5) 0.012(5) 0.008(5)
C39 0.028(6) 0.038(8) 0.036(7) 0.005(6) 0.023(5) 0.008(6)
C40 0.027(6) 0.024(7) 0.041(7) 0.009(6) 0.021(5) 0.011(5)
C41 0.014(5) 0.028(7) 0.023(5) 0.011(5) 0.006(4) 0.005(5)
C42 0.007(5) 0.030(7) 0.039(6) 0.013(6) 0.004(5) -0.001(5)
C43 0.027(6) 0.025(7) 0.020(5) 0.008(5) 0.008(4) 0.015(5)
C44 0.010(5) 0.008(5) 0.020(5) 0.000(4) 0.003(4) 0.001(4)
C45 0.012(5) 0.024(7) 0.024(5) 0.003(5) 0.005(4) 0.005(5)
C46 0.020(5) 0.020(6) 0.025(5) 0.008(5) 0.007(4) 0.008(5)
C47 0.012(5) 0.027(7) 0.018(5) 0.003(5) 0.006(4) 0.009(5)
C48 0.012(5) 0.029(7) 0.022(5) 0.012(5) 0.008(4) 0.008(5)
C49 0.009(5) 0.030(7) 0.020(5) 0.004(5) 0.005(4) 0.006(5)
C50 0.016(5) 0.024(7) 0.025(5) 0.009(5) 0.001(4) 0.001(5)
C51 0.021(6) 0.019(6) 0.028(6) -0.002(5) -0.004(5) 0.008(5)
C52 0.014(5) 0.013(6) 0.024(5) 0.000(4) 0.002(4) 0.007(4)
C53 0.018(5) 0.018(6) 0.025(5) 0.003(5) 0.007(4) 0.000(5)
C54 0.018(5) 0.030(7) 0.031(6) 0.004(5) 0.014(5) 0.006(5)
C55 0.016(5) 0.026(7) 0.030(6) 0.008(5) 0.007(4) 0.004(5)
C56 0.020(6) 0.020(7) 0.035(6) 0.002(5) 0.005(5) 0.003(5)
C57 0.012(5) 0.038(8) 0.033(6) 0.013(6) 0.003(5) -0.003(5)
C58 0.008(5) 0.042(8) 0.044(7) 0.015(6) 0.005(5) 0.000(5)
C59 0.027(6) 0.019(6) 0.026(5) 0.004(5) 0.021(5) 0.008(5)
C60 0.026(6) 0.010(6) 0.027(6) 0.002(5) 0.012(5) 0.007(5)
C61 0.020(5) 0.014(6) 0.023(5) 0.007(5) 0.009(4) 0.004(4)
C62 0.017(5) 0.015(6) 0.018(5) 0.003(4) 0.002(4) 0.004(4)
C63 0.023(6) 0.024(7) 0.031(6) 0.004(5) 0.007(5) 0.010(5)
C64 0.031(6) 0.024(7) 0.023(5) 0.004(5) 0.004(5) 0.014(5)
C65 0.040(7) 0.022(7) 0.024(6) 0.006(5) 0.015(5) 0.016(6)
C66 0.011(5) 0.016(6) 0.023(5) 0.001(4) 0.009(4) 0.001(4)
C67 0.013(5) 0.006(5) 0.027(5) -0.001(4) 0.012(4) 0.001(4)
C68 0.010(5) 0.013(6) 0.023(5) 0.005(4) 0.010(4) 0.003(4)
C69 0.005(4) 0.017(6) 0.030(5) 0.001(5) 0.009(4) 0.002(4)
C70 0.013(5) 0.022(6) 0.022(5) -0.006(5) 0.009(4) 0.002(5)
C71 0.015(5) 0.034(7) 0.026(6) 0.003(5) 0.006(4) 0.003(5)
C72 0.013(5) 0.031(7) 0.021(5) 0.000(5) 0.010(4) 0.007(5)
C73 0.015(5) 0.020(6) 0.026(5) 0.003(5) 0.013(4) -0.005(4)
C74 0.006(5) 0.024(7) 0.024(5) -0.001(5) 0.006(4) -0.002(4)
C75 0.011(5) 0.017(6) 0.027(5) -0.004(5) 0.007(4) 0.000(4)
C76 0.018(5) 0.019(6) 0.025(5) 0.000(5) 0.004(4) 0.001(5)
C77 0.008(5) 0.019(7) 0.045(7) 0.004(5) 0.005(5) 0.002(5)
C78 0.015(5) 0.033(8) 0.029(6) -0.003(5) 0.008(5) 0.007(5)
C79 0.016(5) 0.024(7) 0.024(5) 0.000(5) 0.011(4) 0.001(5)
C80 0.009(5) 0.021(6) 0.015(5) 0.005(4) 0.001(4) 0.009(4)
C81 0.020(6) 0.028(7) 0.030(6) 0.002(5) 0.013(5) 0.009(5)
C82 0.010(5) 0.044(8) 0.035(6) 0.020(6) 0.003(5) 0.011(5)
C83 0.032(6) 0.020(6) 0.019(5) 0.009(5) 0.009(5) 0.016(5)
C84 0.012(5) 0.025(7) 0.029(6) 0.013(5) 0.011(4) 0.004(5)
C85 0.014(5) 0.020(6) 0.026(5) 0.008(5) 0.012(4) 0.008(4)
C86 0.025(6) 0.033(7) 0.031(6) 0.010(5) 0.009(5) 0.018(6)
C87 0.031(6) 0.022(7) 0.037(7) 0.006(6) 0.017(5) 0.008(5)
C88 0.008(5) 0.040(8) 0.025(5) 0.011(5) 0.000(4) 0.007(5)
C89 0.015(5) 0.038(7) 0.020(5) 0.013(5) 0.006(4) 0.022(5)
C90 0.051(8) 0.059(10) 0.026(6) 0.012(6) 0.005(6) 0.034(8)
C91 0.012(3) 0.017(3) 0.022(3) 0.005(3) 0.011(3) 0.003(3)
C92 0.014(3) 0.021(3) 0.027(3) 0.008(3) 0.013(3) 0.003(3)
C93 0.014(3) 0.022(3) 0.027(3) 0.007(3) 0.008(3) 0.004(3)
C94 0.018(3) 0.023(3) 0.022(3) 0.007(3) 0.011(3) 0.003(3)
C95 0.012(3) 0.021(3) 0.025(3) 0.006(3) 0.011(2) -0.004(3)
C96 0.017(3) 0.018(3) 0.020(3) 0.004(3) 0.008(3) 0.008(3)
C97 0.015(3) 0.022(4) 0.028(3) 0.005(3) 0.012(3) 0.005(3)
C98 0.017(3) 0.025(4) 0.024(3) 0.006(3) 0.009(3) 0.002(3)
C99 0.013(3) 0.018(3) 0.023(3) 0.008(3) 0.009(3) 0.002(3)
C100 0.018(3) 0.023(4) 0.026(3) 0.007(3) 0.012(3) 0.002(3)
C101 0.022(6) 0.072(11) 0.025(6) 0.007(6) 0.009(5) 0.001(7)
C102 0.014(5) 0.028(7) 0.034(6) 0.007(5) 0.010(5) 0.010(5)
C103 0.052(9) 0.056(10) 0.054(8) 0.032(8) 0.036(7) 0.031(8)
C104 0.049(8) 0.050(9) 0.038(7) 0.019(7) 0.018(6) 0.035(7)
C105 0.059(10) 0.062(11) 0.027(7) 0.004(7) 0.010(7) 0.015(8)
C106 0.018(6) 0.033(7) 0.035(6) 0.015(6) 0.015(5) 0.013(5)
C107 0.031(7) 0.032(8) 0.038(7) -0.003(6) 0.012(6) 0.005(6)
C108 0.037(8) 0.055(10) 0.067(9) 0.042(8) 0.032(7) 0.026(7)
C109 0.046(9) 0.082(13) 0.038(7) 0.020(8) 0.012(7) 0.036(9)
C110 0.025(4) 0.033(5) 0.038(4) 0.010(4) 0.013(3) 0.019(4)
C111 0.071(11) 0.076(12) 0.058(9) 0.042(9) 0.049(8) 0.058(10)
C112 0.025(6) 0.062(10) 0.031(6) 0.004(6) 0.009(5) 0.022(7)
C113 0.025(6) 0.039(8) 0.033(6) 0.012(6) 0.000(5) 0.004(6)
C114 0.027(6) 0.041(8) 0.022(6) 0.006(5) 0.007(5) 0.006(6)
C115 0.020(6) 0.036(8) 0.022(5) 0.001(5) 0.005(5) 0.002(5)
C116 0.019(6) 0.031(8) 0.040(7) -0.007(6) 0.012(5) -0.004(5)
C117 0.015(5) 0.015(6) 0.024(5) 0.001(5) 0.002(4) 0.003(4)
C201 0.023(6) 0.027(7) 0.035(6) 0.004(5) 0.008(5) 0.005(5)
O202 0.018(4) 0.031(5) 0.037(4) 0.004(4) 0.008(3) -0.003(4)
C203 0.042(8) 0.032(9) 0.055(9) -0.009(7) 0.023(7) -0.003(7)
C301 0.095(10) 0.150(13) 0.063(9) 0.006(9) 0.009(8) 0.042(10)
O302 0.097(8) 0.160(10) 0.081(7) 0.007(7) -0.003(6) 0.039(8)
C303 0.096(8) 0.154(10) 0.081(7) 0.012(7) -0.007(6) 0.042(8)
C304 0.104(8) 0.151(10) 0.082(7) 0.020(7) -0.007(6) 0.038(8)
O305 0.108(9) 0.153(11) 0.084(8) 0.019(8) -0.008(8) 0.036(9)
C306 0.108(10) 0.151(12) 0.085(10) 0.019(10) -0.006(9) 0.039(10)
O315 0.104(9) 0.148(11) 0.081(8) 0.021(8) -0.008(7) 0.040(9)
C316 0.106(11) 0.148(13) 0.079(10) 0.024(11) -0.004(10) 0.036(11)

loop_
_atom_type_symbol
_atom_type_description
_atom_type_scat_dispersion_real
_atom_type_scat_dispersion_imag
_atom_type_scat_source
C C 0.0033 0.0016 'International Tables Vol C Tables 4.2.6.8 and 6.1.1.4'
H H 0.0000 0.0000 'International Tables Vol C Tables 4.2.6.8 and 6.1.1.4'
N N 0.0061 0.0033 'International Tables Vol C Tables 4.2.6.8 and 6.1.1.4'
O O 0.0106 0.0060 'International Tables Vol C Tables 4.2.6.8 and 6.1.1.4'
S S 0.1246 0.1234 'International Tables Vol C Tables 4.2.6.8 and 6.1.1.4'
Se Se -0.0929 2.2259 'International Tables Vol C Tables 4.2.6.8 and 6.1.1.4'
U U -9.6767 9.6646 'International Tables Vol C Tables 4.2.6.8 and 6.1.1.4'

loop_
_geom_angle_atom_site_label_1
_geom_angle_atom_site_label_2
_geom_angle_atom_site_label_3
_geom_angle
_geom_angle_site_symmetry_1
_geom_angle_site_symmetry_3
O2 U1 O1 104.0(3) . .
O2 U1 O3 119.5(2) . .
O1 U1 O3 106.6(2) . .
O2 U1 N1 70.2(2) . .
O1 U1 N1 71.6(2) . .
O3 U1 N1 72.1(2) . .
O2 U1 O4 74.0(2) . .
O1 U1 O4 171.8(2) . .
O3 U1 O4 81.0(2) . .
N1 U1 O4 114.4(2) . .
O2 U1 S1A 88.2(4) . .
O1 U1 S1A 92.8(3) . .
O3 U1 S1A 139.4(4) . .
N1 U1 S1A 148.5(4) . .
O4 U1 S1A 79.2(3) . .
O2 U1 Se1A 146.4(3) . .
O1 U1 Se1A 93.7(3) . .
O3 U1 Se1A 80.9(4) . .
N1 U1 Se1A 143.3(3) . .
O4 U1 Se1A 84.4(3) . .
S1A U1 Se1A 62.2(5) . .
O2 U1 S1 142.9(6) . .
O1 U1 S1 97.6(5) . .
O3 U1 S1 81.4(7) . .
N1 U1 S1 146.4(6) . .
O4 U1 S1 80.3(5) . .
S1A U1 S1 60.6(8) . .
Se1A U1 S1 4.2(6) . .
O2 U1 Se1 88.0(2) . .
O1 U1 Se1 86.10(19) . .
O3 U1 Se1 144.1(2) . .
N1 U1 Se1 143.12(18) . .
O4 U1 Se1 85.84(16) . .
S1A U1 Se1 7.0(3) . .
Se1A U1 Se1 64.6(4) . .
S1 U1 Se1 63.5(7) . .
O7 U2 O8 85.0(3) . .
O7 U2 O6 87.7(3) . .
O8 U2 O6 151.6(2) . .
O7 U2 O11 170.6(2) . .
O8 U2 O11 94.8(3) . .
O6 U2 O11 88.1(3) . .
O7 U2 N2 78.5(2) . .
O8 U2 N2 75.9(2) . .
O6 U2 N2 75.8(2) . .
O11 U2 N2 92.3(3) . .
O7 U2 O9 98.5(2) . .
O8 U2 O9 129.5(2) . .
O6 U2 O9 78.8(2) . .
O11 U2 O9 88.9(3) . .
N2 U2 O9 154.4(2) . .
O7 U2 O10 112.1(2) . .
O8 U2 O10 71.2(2) . .
O6 U2 O10 136.5(2) . .
O11 U2 O10 76.5(2) . .
N2 U2 O10 144.0(2) . .
O9 U2 O10 60.8(2) . .
C117 Se1 U1 85.8(4) . .
C117 S1 U1 88.3(15) . .
C117 S1A U1 89.7(8) . .
C117 Se1A U1 87.1(8) . .
C3 O1 U1 147.9(6) . .
C10 O2 U1 146.5(6) . .
C17 O3 U1 148.9(6) . .
C56 O4 C55 112.9(8) . .
C56 O4 U1 129.4(6) . .
C55 O4 U1 117.4(6) . .
C57 O5 C58 111.5(8) . .
C61 O6 U2 143.3(6) . .
C68 O7 U2 131.0(6) . .
C75 O8 U2 141.5(6) . .
C113 O9 C114 112.3(8) . .
C113 O9 U2 113.9(6) . .
C114 O9 U2 111.1(6) . .
C116 O10 C115 110.7(8) . .
C116 O10 U2 118.7(6) . .
C115 O10 U2 123.3(6) . .
C117 O11 U2 168.6(7) . .
C15 N1 C1 107.9(7) . .
C15 N1 C8 109.0(7) . .
C1 N1 C8 109.9(7) . .
C15 N1 U1 110.5(6) . .
C1 N1 U1 110.3(5) . .
C8 N1 U1 109.2(5) . .
C66 N2 C59 111.8(8) . .
C66 N2 C73 109.0(7) . .
C59 N2 C73 104.5(7) . .
C66 N2 U2 115.7(5) . .
C59 N2 U2 107.7(5) . .
C73 N2 U2 107.6(5) . .
N1 C1 C2 115.2(8) . .
N1 C1 H1A 108.5 . .
C2 C1 H1A 108.5 . .
N1 C1 H1B 108.5 . .
C2 C1 H1B 108.5 . .
H1A C1 H1B 107.5 . .
C7 C2 C3 121.3(10) . .
C7 C2 C1 117.3(10) . .
C3 C2 C1 121.3(10) . .
O1 C3 C2 117.9(9) . .
O1 C3 C4 122.8(10) . .
C2 C3 C4 119.2(10) . .
C3 C4 C5 116.1(10) . .
C3 C4 C22 122.5(10) . .
C5 C4 C22 121.4(10) . .
C6 C5 C4 124.5(10) . .
C6 C5 H5A 117.7 . .
C4 C5 H5A 117.7 . .
C5 C6 C7 117.6(11) . .
C5 C6 C32 121.2(10) . .
C7 C6 C32 121.2(11) . .
C2 C7 C6 121.2(11) . .
C2 C7 H7A 119.4 . .
C6 C7 H7A 119.4 . .
N1 C8 C9 114.5(7) . .
N1 C8 H8A 108.6 . .
C9 C8 H8A 108.6 . .
N1 C8 H8B 108.6 . .
C9 C8 H8B 108.6 . .
H8A C8 H8B 107.6 . .
C14 C9 C10 121.2(8) . .
C14 C9 C8 117.4(8) . .
C10 C9 C8 121.4(9) . .
O2 C10 C9 118.9(8) . .
O2 C10 C11 121.5(8) . .
C9 C10 C11 119.6(9) . .
C12 C11 C10 116.9(8) . .
C12 C11 C33 119.8(8) . .
C10 C11 C33 123.1(9) . .
C11 C12 C13 124.2(9) . .
C11 C12 H12A 117.9 . .
C13 C12 H12A 117.9 . .
C14 C13 C12 116.6(9) . .
C14 C13 C43 122.4(9) . .
C12 C13 C43 121.0(9) . .
C9 C14 C13 121.3(9) . .
C9 C14 H14A 119.3 . .
C13 C14 H14A 119.3 . .
N1 C15 C16 116.4(8) . .
N1 C15 H15A 108.2 . .
C16 C15 H15A 108.2 . .
N1 C15 H15B 108.2 . .
C16 C15 H15B 108.2 . .
H15A C15 H15B 107.3 . .
C17 C16 C21 121.9(9) . .
C17 C16 C15 120.5(9) . .
C21 C16 C15 117.2(9) . .
O3 C17 C16 118.2(9) . .
O3 C17 C18 122.1(9) . .
C16 C17 C18 119.7(9) . .
C19 C18 C17 116.2(10) . .
C19 C18 C44 122.2(9) . .
C17 C18 C44 121.6(9) . .
C20 C19 C18 124.3(9) . .
C20 C19 H19A 117.8 . .
C18 C19 H19A 117.8 . .
C19 C20 C21 118.6(9) . .
C19 C20 C54 122.1(9) . .
C21 C20 C54 119.3(10) . .
C20 C21 C16 119.3(10) . .
C20 C21 H21A 120.3 . .
C16 C21 H21A 120.3 . .
C4 C22 C30 111.3(9) . .
C4 C22 C27 111.2(8) . .
C30 C22 C27 108.6(9) . .
C4 C22 C26 111.0(9) . .
C30 C22 C26 107.8(9) . .
C27 C22 C26 106.7(9) . .
C28 C23 C31 111.2(11) . .
C28 C23 C26 110.0(10) . .
C31 C23 C26 108.9(10) . .
C28 C23 H23A 108.9 . .
C31 C23 H23A 108.9 . .
C26 C23 H23A 108.9 . .
C29 C24 C28 110.6(9) . .
C29 C24 C30 107.8(9) . .
C28 C24 C30 109.8(10) . .
C29 C24 H24A 109.5 . .
C28 C24 H24A 109.5 . .
C30 C24 H24A 109.5 . .
C31 C25 C29 110.6(10) . .
C31 C25 C27 111.3(10) . .
C29 C25 C27 106.6(9) . .
C31 C25 H25A 109.5 . .
C29 C25 H25A 109.5 . .
C27 C25 H25A 109.5 . .
C23 C26 C22 111.3(10) . .
C23 C26 H26A 109.4 . .
C22 C26 H26A 109.4 . .
C23 C26 H26B 109.4 . .
C22 C26 H26B 109.4 . .
H26A C26 H26B 108.0 . .
C22 C27 C25 110.9(9) . .
C22 C27 H27A 109.5 . .
C25 C27 H27A 109.5 . .
C22 C27 H27B 109.5 . .
C25 C27 H27B 109.5 . .
H27A C27 H27B 108.1 . .
C23 C28 C24 108.9(10) . .
C23 C28 H28A 109.9 . .
C24 C28 H28A 109.9 . .
C23 C28 H28B 109.9 . .
C24 C28 H28B 109.9 . .
H28A C28 H28B 108.3 . .
C24 C29 C25 110.1(10) . .
C24 C29 H29A 109.6 . .
C25 C29 H29A 109.6 . .
C24 C29 H29B 109.6 . .
C25 C29 H29B 109.6 . .
H29A C29 H29B 108.2 . .
C22 C30 C24 110.6(9) . .
C22 C30 H30A 109.5 . .
C24 C30 H30A 109.5 . .
C22 C30 H30B 109.5 . .
C24 C30 H30B 109.5 . .
H30A C30 H30B 108.1 . .
C25 C31 C23 108.4(10) . .
C25 C31 H31A 110.0 . .
C23 C31 H31A 110.0 . .
C25 C31 H31B 110.0 . .
C23 C31 H31B 110.0 . .
H31A C31 H31B 108.4 . .
C6 C32 H32A 109.5 . .
C6 C32 H32B 109.5 . .
H32A C32 H32B 109.5 . .
C6 C32 H32C 109.5 . .
H32A C32 H32C 109.5 . .
H32B C32 H32C 109.5 . .
C11 C33 C38 111.6(8) . .
C11 C33 C37 112.8(8) . .
C38 C33 C37 107.3(8) . .
C11 C33 C41 109.0(8) . .
C38 C33 C41 109.0(8) . .
C37 C33 C41 107.0(8) . .
C39 C34 C42 112.3(10) . .
C39 C34 C37 108.4(9) . .
C42 C34 C37 108.0(9) . .
C39 C34 H34A 109.4 . .
C42 C34 H34A 109.4 . .
C37 C34 H34A 109.4 . .
C40 C35 C42 109.2(9) . .
C40 C35 C38 108.9(9) . .
C42 C35 C38 107.5(9) . .
C40 C35 H35A 110.4 . .
C42 C35 H35A 110.4 . .
C38 C35 H35A 110.4 . .
C40 C36 C39 108.6(10) . .
C40 C36 C41 109.0(9) . .
C39 C36 C41 107.8(9) . .
C40 C36 H36A 110.5 . .
C39 C36 H36A 110.5 . .
C41 C36 H36A 110.5 . .
C34 C37 C33 111.7(9) . .
C34 C37 H37A 109.3 . .
C33 C37 H37A 109.3 . .
C34 C37 H37B 109.3 . .
C33 C37 H37B 109.3 . .
H37A C37 H37B 107.9 . .
C33 C38 C35 111.7(9) . .
C33 C38 H38A 109.3 . .
C35 C38 H38A 109.3 . .
C33 C38 H38B 109.3 . .
C35 C38 H38B 109.3 . .
H38A C38 H38B 107.9 . .
C34 C39 C36 110.4(9) . .
C34 C39 H39A 109.6 . .
C36 C39 H39A 109.6 . .
C34 C39 H39B 109.6 . .
C36 C39 H39B 109.6 . .
H39A C39 H39B 108.1 . .
C35 C40 C36 112.1(10) . .
C35 C40 H40A 109.2 . .
C36 C40 H40A 109.2 . .
C35 C40 H40B 109.2 . .
C36 C40 H40B 109.2 . .
H40A C40 H40B 107.9 . .
C33 C41 C36 110.9(9) . .
C33 C41 H41A 109.5 . .
C36 C41 H41A 109.5 . .
C33 C41 H41B 109.5 . .
C36 C41 H41B 109.5 . .
H41A C41 H41B 108.0 . .
C34 C42 C35 110.2(9) . .
C34 C42 H42A 109.6 . .
C35 C42 H42A 109.6 . .
C34 C42 H42B 109.6 . .
C35 C42 H42B 109.6 . .
H42A C42 H42B 108.1 . .
C13 C43 H43A 109.5 . .
C13 C43 H43B 109.5 . .
H43A C43 H43B 109.5 . .
C13 C43 H43C 109.5 . .
H43A C43 H43C 109.5 . .
H43B C43 H43C 109.5 . .
C18 C44 C48 111.8(8) . .
C18 C44 C49 112.8(8) . .
C48 C44 C49 106.4(8) . .
C18 C44 C52 110.5(8) . .
C48 C44 C52 108.7(8) . .
C49 C44 C52 106.3(8) . .
C48 C45 C53 110.7(8) . .
C48 C45 C50 109.3(8) . .
C53 C45 C50 110.2(9) . .
C48 C45 H45A 108.9 . .
C53 C45 H45A 108.9 . .
C50 C45 H45A 108.9 . .
C52 C46 C51 110.3(9) . .
C52 C46 C50 110.7(8) . .
C51 C46 C50 110.0(8) . .
C52 C46 H46A 108.6 . .
C51 C46 H46A 108.6 . .
C50 C46 H46A 108.6 . .
C49 C47 C53 109.4(8) . .
C49 C47 C51 109.8(8) . .
C53 C47 C51 109.5(8) . .
C49 C47 H47A 109.4 . .
C53 C47 H47A 109.4 . .
C51 C47 H47A 109.4 . .
C45 C48 C44 112.0(8) . .
C45 C48 H48A 109.2 . .
C44 C48 H48A 109.2 . .
C45 C48 H48B 109.2 . .
C44 C48 H48B 109.2 . .
H48A C48 H48B 107.9 . .
C47 C49 C44 112.3(8) . .
C47 C49 H49A 109.1 . .
C44 C49 H49A 109.1 . .
C47 C49 H49B 109.1 . .
C44 C49 H49B 109.1 . .
H49A C49 H49B 107.9 . .
C46 C50 C45 108.6(8) . .
C46 C50 H50A 110.0 . .
C45 C50 H50A 110.0 . .
C46 C50 H50B 110.0 . .
C45 C50 H50B 110.0 . .
H50A C50 H50B 108.4 . .
C46 C51 C47 107.9(8) . .
C46 C51 H51A 110.1 . .
C47 C51 H51A 110.1 . .
C46 C51 H51B 110.1 . .
C47 C51 H51B 110.1 . .
H51A C51 H51B 108.4 . .
C46 C52 C44 110.5(8) . .
C46 C52 H52A 109.6 . .
C44 C52 H52A 109.6 . .
C46 C52 H52B 109.6 . .
C44 C52 H52B 109.6 . .
H52A C52 H52B 108.1 . .
C45 C53 C47 107.5(8) . .
C45 C53 H53A 110.2 . .
C47 C53 H53A 110.2 . .
C45 C53 H53B 110.2 . .
C47 C53 H53B 110.2 . .
H53A C53 H53B 108.5 . .
C20 C54 H54A 109.5 . .
C20 C54 H54B 109.5 . .
H54A C54 H54B 109.5 . .
C20 C54 H54C 109.5 . .
H54A C54 H54C 109.5 . .
H54B C54 H54C 109.5 . .
O4 C55 H55A 109.5 . .
O4 C55 H55B 109.5 . .
H55A C55 H55B 109.5 . .
O4 C55 H55C 109.5 . .
H55A C55 H55C 109.5 . .
H55B C55 H55C 109.5 . .
O4 C56 C57 115.6(9) . .
O4 C56 H56A 108.4 . .
C57 C56 H56A 108.4 . .
O4 C56 H56B 108.4 . .
C57 C56 H56B 108.4 . .
H56A C56 H56B 107.4 . .
O5 C57 C56 110.5(9) . .
O5 C57 H57A 109.5 . .
C56 C57 H57A 109.5 . .
O5 C57 H57B 109.5 . .
C56 C57 H57B 109.5 . .
H57A C57 H57B 108.1 . .
O5 C58 H58A 109.5 . .
O5 C58 H58B 109.5 . .
H58A C58 H58B 109.5 . .
O5 C58 H58C 109.5 . .
H58A C58 H58C 109.5 . .
H58B C58 H58C 109.5 . .
N2 C59 C60 114.5(8) . .
N2 C59 H59A 108.6 . .
C60 C59 H59A 108.6 . .
N2 C59 H59B 108.6 . .
C60 C59 H59B 108.6 . .
H59A C59 H59B 107.6 . .
C65 C60 C61 120.7(10) . .
C65 C60 C59 119.4(9) . .
C61 C60 C59 119.6(9) . .
O6 C61 C60 117.2(9) . .
O6 C61 C62 123.2(8) . .
C60 C61 C62 119.5(9) . .
C63 C62 C61 116.8(9) . .
C63 C62 C80 120.8(9) . .
C61 C62 C80 122.1(8) . .
C62 C63 C64 123.8(10) . .
C62 C63 H63A 118.1 . .
C64 C63 H63A 118.1 . .
C65 C64 C63 117.9(10) . .
C65 C64 C90 123.1(10) . .
C63 C64 C90 118.9(10) . .
C64 C65 C60 121.1(10) . .
C64 C65 H65A 119.5 . .
C60 C65 H65A 119.5 . .
N2 C66 C67 117.5(8) . .
N2 C66 H66A 107.9 . .
C67 C66 H66A 107.9 . .
N2 C66 H66B 107.9 . .
C67 C66 H66B 107.9 . .
H66A C66 H66B 107.2 . .
C68 C67 C72 118.7(9) . .
C68 C67 C66 122.0(9) . .
C72 C67 C66 118.8(9) . .
O7 C68 C67 117.9(8) . .
O7 C68 C69 121.3(8) . .
C67 C68 C69 120.7(9) . .
C70 C69 C68 116.8(9) . .
C70 C69 C91 120.8(9) . .
C68 C69 C91 122.1(9) . .
C69 C70 C71 124.3(10) . .
C69 C70 H70A 117.9 . .
C71 C70 H70A 117.9 . .
C72 C71 C70 116.8(10) . .
C72 C71 C101 121.6(10) . .
C70 C71 C101 121.5(10) . .
C71 C72 C67 122.3(10) . .
C71 C72 H72A 118.9 . .
C67 C72 H72A 118.9 . .
C74 C73 N2 113.8(8) . .
C74 C73 H73A 108.8 . .
N2 C73 H73A 108.8 . .
C74 C73 H73B 108.8 . .
N2 C73 H73B 108.8 . .
H73A C73 H73B 107.7 . .
C79 C74 C75 119.6(10) . .
C79 C74 C73 120.3(9) . .
C75 C74 C73 120.1(9) . .
O8 C75 C76 124.3(9) . .
O8 C75 C74 116.0(9) . .
C76 C75 C74 119.7(9) . .
C75 C76 C77 116.4(10) . .
C75 C76 C102 121.5(9) . .
C77 C76 C102 122.0(10) . .
C78 C77 C76 123.9(10) . .
C78 C77 H77A 118.1 . .
C76 C77 H77A 118.1 . .
C77 C78 C79 119.6(10) . .
C77 C78 C112 120.2(11) . .
C79 C78 C112 120.1(10) . .
C78 C79 C74 120.6(10) . .
C78 C79 H79A 119.7 . .
C74 C79 H79A 119.7 . .
C84 C80 C62 110.2(8) . .
C84 C80 C85 110.2(8) . .
C62 C80 C85 111.4(8) . .
C84 C80 C88 106.4(8) . .
C62 C80 C88 111.1(8) . .
C85 C80 C88 107.4(8) . .
C89 C81 C86 107.9(9) . .
C89 C81 C84 111.5(9) . .
C86 C81 C84 107.3(9) . .
C89 C81 H81A 110.1 . .
C86 C81 H81A 110.1 . .
C84 C81 H81A 110.1 . .
C86 C82 C87 111.5(9) . .
C86 C82 C88 108.8(9) . .
C87 C82 C88 110.2(9) . .
C86 C82 H82A 108.8 . .
C87 C82 H82A 108.8 . .
C88 C82 H82A 108.8 . .
C87 C83 C89 110.7(8) . .
C87 C83 C85 111.5(8) . .
C89 C83 C85 109.4(9) . .
C87 C83 H83A 108.4 . .
C89 C83 H83A 108.4 . .
C85 C83 H83A 108.4 . .
C80 C84 C81 111.7(8) . .
C80 C84 H84A 109.3 . .
C81 C84 H84A 109.3 . .
C80 C84 H84B 109.3 . .
C81 C84 H84B 109.3 . .
H84A C84 H84B 107.9 . .
C80 C85 C83 109.4(8) . .
C80 C85 H85A 109.8 . .
C83 C85 H85A 109.8 . .
C80 C85 H85B 109.8 . .
C83 C85 H85B 109.8 . .
H85A C85 H85B 108.2 . .
C82 C86 C81 110.6(9) . .
C82 C86 H86A 109.5 . .
C81 C86 H86A 109.5 . .
C82 C86 H86B 109.5 . .
C81 C86 H86B 109.5 . .
H86A C86 H86B 108.1 . .
C83 C87 C82 106.2(9) . .
C83 C87 H87A 110.5 . .
C82 C87 H87A 110.5 . .
C83 C87 H87B 110.5 . .
C82 C87 H87B 110.5 . .
H87A C87 H87B 108.7 . .
C82 C88 C80 110.4(8) . .
C82 C88 H88A 109.6 . .
C80 C88 H88A 109.6 . .
C82 C88 H88B 109.6 . .
C80 C88 H88B 109.6 . .
H88A C88 H88B 108.1 . .
C81 C89 C83 109.1(8) . .
C81 C89 H89A 109.9 . .
C83 C89 H89A 109.9 . .
C81 C89 H89B 109.9 . .
C83 C89 H89B 109.9 . .
H89A C89 H89B 108.3 . .
C64 C90 H90A 109.5 . .
C64 C90 H90B 109.5 . .
H90A C90 H90B 109.5 . .
C64 C90 H90C 109.5 . .
H90A C90 H90C 109.5 . .
H90B C90 H90C 109.5 . .
C95 C91 C99 109.1(8) . .
C95 C91 C69 111.8(8) . .
C99 C91 C69 109.9(7) . .
C95 C91 C96 106.7(8) . .
C99 C91 C96 108.3(8) . .
C69 C91 C96 110.8(8) . .
C97 C92 C100 111.3(9) . .
C97 C92 C95 111.0(8) . .
C100 C92 C95 108.3(8) . .
C97 C92 H92A 108.8 . .
C100 C92 H92A 108.8 . .
C95 C92 H92A 108.8 . .
C98 C93 C99 110.7(9) . .
C98 C93 C97 109.7(8) . .
C99 C93 C97 108.4(8) . .
C98 C93 H93A 109.4 . .
C99 C93 H93A 109.4 . .
C97 C93 H93A 109.4 . .
C100 C94 C98 109.8(9) . .
C100 C94 C96 108.9(8) . .
C98 C94 C96 108.4(8) . .
C100 C94 H94A 109.9 . .
C98 C94 H94A 109.9 . .
C96 C94 H94A 109.9 . .
C92 C95 C91 110.3(8) . .
C92 C95 H95A 109.6 . .
C91 C95 H95A 109.6 . .
C92 C95 H95B 109.6 . .
C91 C95 H95B 109.6 . .
H95A C95 H95B 108.1 . .
C94 C96 C91 110.8(8) . .
C94 C96 H96A 109.5 . .
C91 C96 H96A 109.5 . .
C94 C96 H96B 109.5 . .
C91 C96 H96B 109.5 . .
H96A C96 H96B 108.1 . .
C92 C97 C93 108.5(9) . .
C92 C97 H97A 110.0 . .
C93 C97 H97A 110.0 . .
C92 C97 H97B 110.0 . .
C93 C97 H97B 110.0 . .
H97A C97 H97B 108.4 . .
C93 C98 C94 110.8(9) . .
C93 C98 H98A 109.5 . .
C94 C98 H98A 109.5 . .
C93 C98 H98B 109.5 . .
C94 C98 H98B 109.5 . .
H98A C98 H98B 108.1 . .
C93 C99 C91 110.5(8) . .
C93 C99 H99A 109.5 . .
C91 C99 H99A 109.5 . .
C93 C99 H99B 109.5 . .
C91 C99 H99B 109.5 . .
H99A C99 H99B 108.1 . .
C92 C100 C94 108.9(8) . .
C92 C100 H10A 109.9 . .
C94 C100 H10A 109.9 . .
C92 C100 H10B 109.9 . .
C94 C100 H10B 109.9 . .
H10A C100 H10B 108.3 . .
C71 C101 H10C 109.5 . .
C71 C101 H10D 109.5 . .
H10C C101 H10D 109.5 . .
C71 C101 H10E 109.5 . .
H10C C101 H10E 109.5 . .
H10D C101 H10E 109.5 . .
C76 C102 C106 110.8(9) . .
C76 C102 C107 110.4(9) . .
C106 C102 C107 109.8(9) . .
C76 C102 C110 112.8(9) . .
C106 C102 C110 105.1(9) . .
C107 C102 C110 107.8(9) . .
C111 C103 C106 109.5(11) . .
C111 C103 C108 111.8(12) . .
C106 C103 C108 109.7(10) . .
C111 C103 H10F 108.6 . .
C106 C103 H10F 108.6 . .
C108 C103 H10F 108.6 . .
C109 C104 C110 111.4(12) . .
C109 C104 C108 110.8(11) . .
C110 C104 C108 107.7(10) . .
C109 C104 H10G 109.0 . .
C110 C104 H10G 109.0 . .
C108 C104 H10G 109.0 . .
C111 C105 C107 109.5(11) . .
C111 C105 C109 107.3(13) . .
C107 C105 C109 107.9(11) . .
C111 C105 H10H 110.7 . .
C107 C105 H10H 110.7 . .
C109 C105 H10H 110.7 . .
C103 C106 C102 111.0(10) . .
C103 C106 H10I 109.4 . .
C102 C106 H10I 109.4 . .
C103 C106 H10J 109.4 . .
C102 C106 H10J 109.4 . .
H10I C106 H10J 108.0 . .
C105 C107 C102 110.6(11) . .
C105 C107 H10K 109.5 . .
C102 C107 H10K 109.5 . .
C105 C107 H10L 109.5 . .
C102 C107 H10L 109.5 . .
H10K C107 H10L 108.1 . .
C103 C108 C104 106.7(11) . .
C103 C108 H10M 110.4 . .
C104 C108 H10M 110.4 . .
C103 C108 H10N 110.4 . .
C104 C108 H10N 110.4 . .
H10M C108 H10N 108.6 . .
C104 C109 C105 109.4(11) . .
C104 C109 H10O 109.8 . .
C105 C109 H10O 109.8 . .
C104 C109 H10P 109.8 . .
C105 C109 H10P 109.8 . .
H10O C109 H10P 108.2 . .
C104 C110 C102 111.9(9) . .
C104 C110 H11A 109.2 . .
C102 C110 H11A 109.2 . .
C104 C110 H11B 109.2 . .
C102 C110 H11B 109.2 . .
H11A C110 H11B 107.9 . .
C103 C111 C105 112.1(11) . .
C103 C111 H11C 109.2 . .
C105 C111 H11C 109.2 . .
C103 C111 H11D 109.2 . .
C105 C111 H11D 109.2 . .
H11C C111 H11D 107.9 . .
C78 C112 H11E 109.5 . .
C78 C112 H11F 109.5 . .
H11E C112 H11F 109.5 . .
C78 C112 H11G 109.5 . .
H11E C112 H11G 109.5 . .
H11F C112 H11G 109.5 . .
O9 C113 H11H 109.5 . .
O9 C113 H11I 109.5 . .
H11H C113 H11I 109.5 . .
O9 C113 H11J 109.5 . .
H11H C113 H11J 109.5 . .
H11I C113 H11J 109.5 . .
O9 C114 C115 110.9(9) . .
O9 C114 H11K 109.5 . .
C115 C114 H11K 109.5 . .
O9 C114 H11L 109.5 . .
C115 C114 H11L 109.5 . .
H11K C114 H11L 108.0 . .
O10 C115 C114 105.5(8) . .
O10 C115 H11M 110.6 . .
C114 C115 H11M 110.6 . .
O10 C115 H11N 110.6 . .
C114 C115 H11N 110.6 . .
H11M C115 H11N 108.8 . .
O10 C116 H11O 109.5 . .
O10 C116 H11P 109.5 . .
H11O C116 H11P 109.5 . .
O10 C116 H11Q 109.5 . .
H11O C116 H11Q 109.5 . .
H11P C116 H11Q 109.5 . .
O11 C117 S1A 118.9(10) . .
O11 C117 S1 118.1(15) . .
S1A C117 S1 121.0(16) . .
O11 C117 Se1A 119.6(10) . .
S1A C117 Se1A 121.0(11) . .
S1 C117 Se1A 6.6(12) . .
O11 C117 Se1 119.8(8) . .
S1A C117 Se1 10.7(6) . .
S1 C117 Se1 122.0(14) . .
Se1A C117 Se1 120.6(9) . .
O202 C201 C201 106.9(11) . 2_656
O202 C201 H20A 110.3 . .
C201 C201 H20A 110.3 2_656 .
O202 C201 H20B 110.3 . .
C201 C201 H20B 110.3 2_656 .
H20A C201 H20B 108.6 . .
C203 O202 C201 109.9(9) . .
O202 C203 H20C 109.5 . .
O202 C203 H20D 109.5 . .
H20C C203 H20D 109.5 . .
O202 C203 H20E 109.5 . .
H20C C203 H20E 109.5 . .
H20D C203 H20E 109.5 . .
O302 C301 H30C 109.5 . .
O302 C301 H30D 109.5 . .
H30C C301 H30D 109.5 . .
O302 C301 H30E 109.5 . .
H30C C301 H30E 109.5 . .
H30D C301 H30E 109.5 . .
C303 O302 C301 119.6(17) . .
O302 C303 C304 121.4(19) . .
O302 C303 H30F 107.0 . .
C304 C303 H30F 107.0 . .
O302 C303 H30G 107.0 . .
C304 C303 H30G 107.0 . .
H30F C303 H30G 106.7 . .
O305 C304 C303 123(2) . .
O305 C304 O315 79(2) . .
C303 C304 O315 102(2) . .
O305 C304 H30H 106.5 . .
C303 C304 H30H 106.5 . .
O315 C304 H30H 37.7 . .
O305 C304 H30I 106.5 . .
C303 C304 H30I 106.5 . .
O315 C304 H30I 140.3 . .
H30H C304 H30I 106.5 . .
C304 O305 C306 99(4) . .
O305 C306 H30J 109.5 . .
O305 C306 H30K 109.5 . .
H30J C306 H30K 109.5 . .
O305 C306 H30L 109.5 . .
H30J C306 H30L 109.5 . .
H30K C306 H30L 109.5 . .
C316 O315 C304 113(3) . .
O315 C316 H31C 109.5 . .
O315 C316 H31D 109.5 . .
H31C C316 H31D 109.5 . .
O315 C316 H31E 109.5 . .
H31C C316 H31E 109.5 . .
H31D C316 H31E 109.5 . .

loop_
_geom_bond_atom_site_label_1
_geom_bond_atom_site_label_2
_geom_bond_distance
_geom_bond_site_symmetry_2
U1 O2 2.160(7) .
U1 O1 2.171(7) .
U1 O3 2.171(6) .
U1 N1 2.569(8) .
U1 O4 2.590(7) .
U1 S1A 2.97(2) .
U1 Se1A 2.98(2) .
U1 S1 2.99(4) .
U1 Se1 3.009(5) .
U2 O7 2.147(7) .
U2 O8 2.163(6) .
U2 O6 2.171(7) .
U2 O11 2.319(7) .
U2 N2 2.536(7) .
U2 O9 2.591(7) .
U2 O10 2.636(7) .
Se1 C117 1.860(11) .
S1 C117 1.75(4) .
S1A C117 1.71(2) .
Se1A C117 1.83(2) .
O1 C3 1.366(13) .
O2 C10 1.360(11) .
O3 C17 1.344(11) .
O4 C56 1.448(13) .
O4 C55 1.449(12) .
O5 C57 1.410(13) .
O5 C58 1.436(12) .
O6 C61 1.354(12) .
O7 C68 1.361(11) .
O8 C75 1.348(11) .
O9 C113 1.445(14) .
O9 C114 1.446(13) .
O10 C116 1.426(12) .
O10 C115 1.427(12) .
O11 C117 1.263(12) .
N1 C15 1.489(11) .
N1 C1 1.500(12) .
N1 C8 1.512(11) .
N2 C66 1.493(13) .
N2 C59 1.499(13) .
N2 C73 1.538(12) .
C1 C2 1.504(13) .
C1 H1A 0.9900 .
C1 H1B 0.9900 .
C2 C7 1.375(15) .
C2 C3 1.401(15) .
C3 C4 1.420(14) .
C4 C5 1.420(16) .
C4 C22 1.519(15) .
C5 C6 1.363(15) .
C5 H5A 0.9500 .
C6 C7 1.386(15) .
C6 C32 1.520(17) .
C7 H7A 0.9500 .
C8 C9 1.522(12) .
C8 H8A 0.9900 .
C8 H8B 0.9900 .
C9 C14 1.382(14) .
C9 C10 1.410(13) .
C10 C11 1.420(12) .
C11 C12 1.405(14) .
C11 C33 1.530(14) .
C12 C13 1.407(14) .
C12 H12A 0.9500 .
C13 C14 1.403(13) .
C13 C43 1.507(14) .
C14 H14A 0.9500 .
C15 C16 1.514(13) .
C15 H15A 0.9900 .
C15 H15B 0.9900 .
C16 C17 1.379(14) .
C16 C21 1.399(14) .
C17 C18 1.438(13) .
C18 C19 1.397(13) .
C18 C44 1.529(14) .
C19 C20 1.373(14) .
C19 H19A 0.9500 .
C20 C21 1.395(13) .
C20 C54 1.522(14) .
C21 H21A 0.9500 .
C22 C30 1.526(14) .
C22 C27 1.538(14) .
C22 C26 1.556(15) .
C23 C28 1.504(17) .
C23 C31 1.526(18) .
C23 C26 1.533(16) .
C23 H23A 1.0000 .
C24 C29 1.517(15) .
C24 C28 1.527(16) .
C24 C30 1.553(15) .
C24 H24A 1.0000 .
C25 C31 1.512(16) .
C25 C29 1.539(16) .
C25 C27 1.544(16) .
C25 H25A 1.0000 .
C26 H26A 0.9900 .
C26 H26B 0.9900 .
C27 H27A 0.9900 .
C27 H27B 0.9900 .
C28 H28A 0.9900 .
C28 H28B 0.9900 .
C29 H29A 0.9900 .
C29 H29B 0.9900 .
C30 H30A 0.9900 .
C30 H30B 0.9900 .
C31 H31A 0.9900 .
C31 H31B 0.9900 .
C32 H32A 0.9800 .
C32 H32B 0.9800 .
C32 H32C 0.9800 .
C33 C38 1.539(15) .
C33 C37 1.548(13) .
C33 C41 1.558(14) .
C34 C39 1.516(17) .
C34 C42 1.522(16) .
C34 C37 1.532(14) .
C34 H34A 1.0000 .
C35 C40 1.531(16) .
C35 C42 1.531(15) .
C35 C38 1.550(15) .
C35 H35A 1.0000 .
C36 C40 1.533(17) .
C36 C39 1.537(16) .
C36 C41 1.558(14) .
C36 H36A 1.0000 .
C37 H37A 0.9900 .
C37 H37B 0.9900 .
C38 H38A 0.9900 .
C38 H38B 0.9900 .
C39 H39A 0.9900 .
C39 H39B 0.9900 .
C40 H40A 0.9900 .
C40 H40B 0.9900 .
C41 H41A 0.9900 .
C41 H41B 0.9900 .
C42 H42A 0.9900 .
C42 H42B 0.9900 .
C43 H43A 0.9800 .
C43 H43B 0.9800 .
C43 H43C 0.9800 .
C44 C48 1.541(13) .
C44 C49 1.547(13) .
C44 C52 1.561(13) .
C45 C48 1.502(15) .
C45 C53 1.535(13) .
C45 C50 1.535(14) .
C45 H45A 1.0000 .
C46 C52 1.513(15) .
C46 C51 1.525(14) .
C46 C50 1.532(14) .
C46 H46A 1.0000 .
C47 C49 1.519(15) .
C47 C53 1.549(13) .
C47 C51 1.556(14) .
C47 H47A 1.0000 .
C48 H48A 0.9900 .
C48 H48B 0.9900 .
C49 H49A 0.9900 .
C49 H49B 0.9900 .
C50 H50A 0.9900 .
C50 H50B 0.9900 .
C51 H51A 0.9900 .
C51 H51B 0.9900 .
C52 H52A 0.9900 .
C52 H52B 0.9900 .
C53 H53A 0.9900 .
C53 H53B 0.9900 .
C54 H54A 0.9800 .
C54 H54B 0.9800 .
C54 H54C 0.9800 .
C55 H55A 0.9800 .
C55 H55B 0.9800 .
C55 H55C 0.9800 .
C56 C57 1.497(14) .
C56 H56A 0.9900 .
C56 H56B 0.9900 .
C57 H57A 0.9900 .
C57 H57B 0.9900 .
C58 H58A 0.9800 .
C58 H58B 0.9800 .
C58 H58C 0.9800 .
C59 C60 1.504(14) .
C59 H59A 0.9900 .
C59 H59B 0.9900 .
C60 C65 1.379(15) .
C60 C61 1.387(13) .
C61 C62 1.430(13) .
C62 C63 1.382(14) .
C62 C80 1.534(13) .
C63 C64 1.383(15) .
C63 H63A 0.9500 .
C64 C65 1.375(15) .
C64 C90 1.532(15) .
C65 H65A 0.9500 .
C66 C67 1.512(13) .
C66 H66A 0.9900 .
C66 H66B 0.9900 .
C67 C68 1.400(13) .
C67 C72 1.406(14) .
C68 C69 1.419(13) .
C69 C70 1.382(14) .
C69 C91 1.547(13) .
C70 C71 1.404(14) .
C70 H70A 0.9500 .
C71 C72 1.375(15) .
C71 C101 1.499(15) .
C72 H72A 0.9500 .
C73 C74 1.484(15) .
C73 H73A 0.9900 .
C73 H73B 0.9900 .
C74 C79 1.390(14) .
C74 C75 1.418(14) .
C75 C76 1.416(15) .
C76 C77 1.422(15) .
C76 C102 1.524(15) .
C77 C78 1.328(15) .
C77 H77A 0.9500 .
C78 C79 1.388(16) .
C78 C112 1.528(15) .
C79 H79A 0.9500 .
C80 C84 1.520(15) .
C80 C85 1.542(13) .
C80 C88 1.551(12) .
C81 C89 1.511(15) .
C81 C86 1.530(14) .
C81 C84 1.530(13) .
C81 H81A 1.0000 .
C82 C86 1.498(17) .
C82 C87 1.527(15) .
C82 C88 1.540(15) .
C82 H82A 1.0000 .
C83 C87 1.520(15) .
C83 C89 1.542(16) .
C83 C85 1.544(13) .
C83 H83A 1.0000 .
C84 H84A 0.9900 .
C84 H84B 0.9900 .
C85 H85A 0.9900 .
C85 H85B 0.9900 .
C86 H86A 0.9900 .
C86 H86B 0.9900 .
C87 H87A 0.9900 .
C87 H87B 0.9900 .
C88 H88A 0.9900 .
C88 H88B 0.9900 .
C89 H89A 0.9900 .
C89 H89B 0.9900 .
C90 H90A 0.9800 .
C90 H90B 0.9800 .
C90 H90C 0.9800 .
C91 C95 1.543(13) .
C91 C99 1.545(13) .
C91 C96 1.555(14) .
C92 C97 1.518(14) .
C92 C100 1.529(15) .
C92 C95 1.537(13) .
C92 H92A 1.0000 .
C93 C98 1.499(15) .
C93 C99 1.537(13) .
C93 C97 1.549(14) .
C93 H93A 1.0000 .
C94 C100 1.531(14) .
C94 C98 1.535(14) .
C94 C96 1.551(13) .
C94 H94A 1.0000 .
C95 H95A 0.9900 .
C95 H95B 0.9900 .
C96 H96A 0.9900 .
C96 H96B 0.9900 .
C97 H97A 0.9900 .
C97 H97B 0.9900 .
C98 H98A 0.9900 .
C98 H98B 0.9900 .
C99 H99A 0.9900 .
C99 H99B 0.9900 .
C100 H10A 0.9900 .
C100 H10B 0.9900 .
C101 H10C 0.9800 .
C101 H10D 0.9800 .
C101 H10E 0.9800 .
C102 C106 1.542(14) .
C102 C107 1.550(16) .
C102 C110 1.559(15) .
C103 C111 1.48(2) .
C103 C106 1.509(16) .
C103 C108 1.534(17) .
C103 H10F 1.0000 .
C104 C109 1.51(2) .
C104 C110 1.515(16) .
C104 C108 1.549(17) .
C104 H10G 1.0000 .
C105 C111 1.52(2) .
C105 C107 1.547(17) .
C105 C109 1.58(2) .
C105 H10H 1.0000 .
C106 H10I 0.9900 .
C106 H10J 0.9900 .
C107 H10K 0.9900 .
C107 H10L 0.9900 .
C108 H10M 0.9900 .
C108 H10N 0.9900 .
C109 H10O 0.9900 .
C109 H10P 0.9900 .
C110 H11A 0.9900 .
C110 H11B 0.9900 .
C111 H11C 0.9900 .
C111 H11D 0.9900 .
C112 H11E 0.9800 .
C112 H11F 0.9800 .
C112 H11G 0.9800 .
C113 H11H 0.9800 .
C113 H11I 0.9800 .
C113 H11J 0.9800 .
C114 C115 1.504(15) .
C114 H11K 0.9900 .
C114 H11L 0.9900 .
C115 H11M 0.9900 .
C115 H11N 0.9900 .
C116 H11O 0.9800 .
C116 H11P 0.9800 .
C116 H11Q 0.9800 .
C201 O202 1.417(13) .
C201 C201 1.50(2) 2_656
C201 H20A 0.9900 .
C201 H20B 0.9900 .
O202 C203 1.415(15) .
C203 H20C 0.9800 .
C203 H20D 0.9800 .
C203 H20E 0.9800 .
C301 O302 1.38(2) .
C301 H30C 0.9800 .
C301 H30D 0.9800 .
C301 H30E 0.9800 .
O302 C303 1.32(2) .
C303 C304 1.51(3) .
C303 H30F 0.9900 .
C303 H30G 0.9900 .
C304 O305 1.42(4) .
C304 O315 1.63(4) .
C304 H30H 0.9900 .
C304 H30I 0.9900 .
O305 C306 1.50(7) .
C306 H30J 0.9800 .
C306 H30K 0.9800 .
C306 H30L 0.9800 .
O315 C316 1.47(5) .
C316 H31C 0.9800 .
C316 H31D 0.9800 .
C316 H31E 0.9800 .
